data_4309358
loop_
_publ_author_name
'Konstantin S. Gavrilenko'
'Sergey V. Punin'
'Olivier Cador'
'St\'ephane Golhen'
'Lahc\`ene Ouahab'
'Vitaly V. Pavlishchuk'

_publ_section_title
;
Synthesis, Structure, and Magnetism of Heterometallic Carboxylate Complexes
[MnIII2MII4O2(PhCOO)10(DMF)4], M = MnII, CoII, NiII
;
_journal_name_full 'Inorganic Chemistry'
_journal_page_first 5903
_journal_page_last 5910
_journal_paper_doi 10.1021/ic0505448
_journal_volume 44
_journal_year 2005
_chemical_formula_sum 'C82 H78 Co4 Mn2 N4 O26'
_chemical_formula_weight 1881.08
_chemical_name_systematic
;
 ?
;
_space_group_IT_number 122
_symmetry_cell_setting tetragonal
_symmetry_space_group_name_Hall 'I -4 2bw'
_symmetry_space_group_name_H-M 'I -4 2 d'
_atom_sites_solution_hydrogens geom
_atom_sites_solution_primary direct
_atom_sites_solution_secondary difmap
_audit_creation_method SHELXL-97
_cell_angle_alpha 90.00
_cell_angle_beta 90.00
_cell_angle_gamma 90.00
_cell_formula_units_Z 8
_cell_length_a 27.1017(9)
_cell_length_b 27.1017(9)
_cell_length_c 25.3740(4)
_cell_measurement_reflns_used 8243
_cell_measurement_temperature 293(2)
_cell_measurement_theta_max 25.350
_cell_measurement_theta_min 0.998
_cell_volume 18637.3(9)
_computing_cell_refinement 'HKL Scalepack (Otwinowski & Minor 1997)'
_computing_data_collection 'Collect (Nonius BV, 1997-2000)'
_computing_data_reduction 'HKL Denzo and Scalepack (Otwinowski & Minor 1997)'
_computing_structure_refinement 'SHELXL-97 (Sheldrick, 1997)'
_computing_structure_solution SIR-97
_diffrn_ambient_temperature 293(2)
_diffrn_detector_area_resol_mean 9
_diffrn_measured_fraction_theta_full 0.947
_diffrn_measured_fraction_theta_max 0.947
_diffrn_measurement_device_type KappaCCD
_diffrn_measurement_method CCD
_diffrn_radiation_monochromator 'horizonally mounted graphite crystal'
_diffrn_radiation_source 'fine-focus sealed tube'
_diffrn_radiation_type MoK\a
_diffrn_radiation_wavelength 0.71073
_diffrn_reflns_av_R_equivalents 0.0345
_diffrn_reflns_av_sigmaI/netI 0.0485
_diffrn_reflns_limit_h_max 32
_diffrn_reflns_limit_h_min -32
_diffrn_reflns_limit_k_max 23
_diffrn_reflns_limit_k_min -23
_diffrn_reflns_limit_l_max 26
_diffrn_reflns_limit_l_min -28
_diffrn_reflns_number 15648
_diffrn_reflns_theta_full 25.35
_diffrn_reflns_theta_max 25.35
_diffrn_reflns_theta_min 5.00
_exptl_absorpt_coefficient_mu 1.030
_exptl_crystal_colour brown
_exptl_crystal_density_diffrn 1.341
_exptl_crystal_density_method 'not measured'
_exptl_crystal_description block
_exptl_crystal_F_000 7712
_refine_diff_density_max 0.961
_refine_diff_density_min -0.292
_refine_diff_density_rms 0.069
_refine_ls_abs_structure_details 'Flack H D (1983), Acta Cryst. A39, 876-881'
_refine_ls_abs_structure_Flack 0.32(2)
_refine_ls_extinction_method none
_refine_ls_goodness_of_fit_ref 1.077
_refine_ls_hydrogen_treatment mixed
_refine_ls_matrix_type full
_refine_ls_number_parameters 533
_refine_ls_number_reflns 8129
_refine_ls_number_restraints 0
_refine_ls_restrained_S_all 1.077
_refine_ls_R_factor_all 0.0732
_refine_ls_R_factor_gt 0.0495
_refine_ls_shift/su_max 0.008
_refine_ls_shift/su_mean 0.001
_refine_ls_structure_factor_coef Fsqd
_refine_ls_weighting_details 'calc w=1/[\s^2^(Fo^2^)+(0.0849P)^2^+11.0040P] where P=(Fo^2^+2Fc^2^)/3'
_refine_ls_weighting_scheme calc
_refine_ls_wR_factor_gt 0.1296
_refine_ls_wR_factor_ref 0.1508
_reflns_number_gt 6272
_reflns_number_total 8129
_reflns_threshold_expression >2sigma(I)
_cod_data_source_file ic0505448si20050408_042029_2.cif
_cod_data_source_block 2
_cod_depositor_comments
;
The following automatic conversions were performed:
'_symmetry_cell_setting' value 'Tetragonal' changed to 'tetragonal'
according to '/home/saulius/struct/CIF-dictionaries/cif_core.dic'
dictionary named 'cif_core.dic' version 2.4.1 from 2010-06-29.

Automatic conversion script
Id: cif_fix_enum 1527 2010-12-29 10:47:43Z saulius 
;
_cod_database_code 4309358

loop_
_symmetry_equiv_pos_as_xyz
'x, y, z'
'-x, -y, z'
'x, -y+1/2, -z+1/4'
'-x, y+1/2, -z+1/4'
'y, x+1/2, z+1/4'
'-y, -x+1/2, z+1/4'
'-y, x, -z'
'y, -x, -z'
'x+1/2, y+1/2, z+1/2'
'-x+1/2, -y+1/2, z+1/2'
'x+1/2, -y+1, -z+3/4'
'-x+1/2, y+1, -z+3/4'
'y+1/2, x+1, z+3/4'
'-y+1/2, -x+1, z+3/4'
'-y+1/2, x+1/2, -z+1/2'
'y+1/2, -x+1/2, -z+1/2'

loop_
_atom_site_label
_atom_site_type_symbol
_atom_site_fract_x
_atom_site_fract_y
_atom_site_fract_z
_atom_site_U_iso_or_equiv
_atom_site_adp_type
_atom_site_occupancy
_atom_site_symmetry_multiplicity
_atom_site_calc_flag
_atom_site_refinement_flags
_atom_site_disorder_assembly
_atom_site_disorder_group
Co1 Co 0.22726(3) 0.14249(3) 0.61181(3) 0.0544(2) Uani 1 1 d . . .
Mn2 Mn 0.26202(5) 0.2500 0.6250 0.0514(3) Uani 1 2 d S . .
Mn1 Mn 0.15826(4) 0.2500 0.6250 0.0501(3) Uani 1 2 d S . .
Co2 Co 0.19293(3) 0.29114(3) 0.51898(3) 0.0579(2) Uani 1 1 d . . .
O10 O 0.10686(15) 0.20189(15) 0.63867(15) 0.0609(10) Uani 1 1 d . . .
O5 O 0.26468(16) 0.19687(14) 0.55894(13) 0.0607(10) Uani 1 1 d . . .
O4 O 0.31478(16) 0.21421(16) 0.66026(16) 0.0646(10) Uani 1 1 d . . .
O2 O 0.16694(17) 0.14179(16) 0.56056(16) 0.0666(11) Uani 1 1 d . . .
O6 O 0.25111(19) 0.24928(17) 0.49373(17) 0.0733(12) Uani 1 1 d . . .
O1 O 0.15376(15) 0.22171(14) 0.54185(13) 0.0581(9) Uani 1 1 d . . .
O8 O 0.19846(18) 0.09973(16) 0.67015(14) 0.0674(11) Uani 1 1 d . . .
O11 O 0.24986(18) 0.07861(16) 0.57084(17) 0.0707(11) Uani 1 1 d . . .
O7 O 0.22071(18) 0.13880(16) 0.74480(15) 0.0691(11) Uani 1 1 d . . .
O3 O 0.29720(17) 0.13477(15) 0.64704(16) 0.0648(10) Uani 1 1 d . . .
O9 O 0.12643(17) 0.17329(16) 0.71783(15) 0.0644(10) Uani 1 1 d . . .
C16 C 0.2984(2) 0.1792(2) 0.4759(2) 0.0667(16) Uani 1 1 d . . .
O12 O 0.1666(2) 0.2859(2) 0.44054(17) 0.0866(15) Uani 1 1 d . . .
N1 N 0.2607(3) 0.0286(2) 0.5007(2) 0.0857(18) Uani 1 1 d . . .
C9 C 0.3734(2) 0.1548(3) 0.6868(2) 0.0639(15) Uani 1 1 d . . .
C1 C 0.1458(2) 0.1758(2) 0.53615(19) 0.0565(14) Uani 1 1 d . . .
C3 C 0.0843(3) 0.1942(3) 0.4646(3) 0.0787(19) Uani 1 1 d . . .
H10 H 0.0966 0.2262 0.4632 0.094 Uiso 1 1 calc R . .
C15 C 0.2698(2) 0.2106(2) 0.5117(2) 0.0564(13) Uani 1 1 d . . .
C8 C 0.3240(2) 0.1682(2) 0.6628(2) 0.0588(14) Uani 1 1 d . . .
C2 C 0.1046(2) 0.1600(2) 0.4994(2) 0.0599(14) Uani 1 1 d . . .
C35 C 0.0349(2) 0.1315(3) 0.6247(3) 0.0762(18) Uani 1 1 d . . .
H7 H 0.0403 0.1539 0.5975 0.091 Uiso 1 1 calc R . .
C30 C 0.0638(2) 0.1328(2) 0.6705(3) 0.0620(15) Uani 1 1 d . . .
C14 C 0.4069(3) 0.1916(3) 0.6987(3) 0.082(2) Uani 1 1 d . . .
H28 H 0.3990 0.2245 0.6926 0.098 Uiso 1 1 calc R . .
N2 N 0.1561(3) 0.3188(3) 0.3603(3) 0.109(2) Uani 1 1 d . . .
C17 C 0.3279(3) 0.1413(3) 0.4946(3) 0.081(2) Uani 1 1 d . . .
H31 H 0.3306 0.1341 0.5303 0.097 Uiso 1 1 calc R . .
C29 C 0.1020(2) 0.1720(2) 0.6764(2) 0.0589(14) Uani 1 1 d . . .
C23 C 0.1982(3) 0.0544(2) 0.7490(3) 0.0707(17) Uani 1 1 d . . .
C31 C 0.0556(3) 0.0993(3) 0.7078(3) 0.082(2) Uani 1 1 d . . .
H3 H 0.0753 0.0994 0.7378 0.098 Uiso 1 1 calc R . .
C7 C 0.0864(3) 0.1133(3) 0.4995(3) 0.0756(18) Uani 1 1 d . . .
H14 H 0.1008 0.0898 0.5213 0.091 Uiso 1 1 calc R . .
C22 C 0.2071(3) 0.1015(2) 0.7182(2) 0.0638(15) Uani 1 1 d . . .
C37 C 0.3016(4) 0.0029(4) 0.5263(5) 0.126(4) Uani 1 1 d . . .
H37A H 0.3137 -0.0226 0.5034 0.189 Uiso 1 1 calc R . .
H37B H 0.2904 -0.0114 0.5587 0.189 Uiso 1 1 calc R . .
H37C H 0.3276 0.0260 0.5335 0.189 Uiso 1 1 calc R . .
C36 C 0.2383(3) 0.0659(3) 0.5262(3) 0.0770(18) Uani 1 1 d . . .
H36 H 0.2130 0.0828 0.5092 0.092 Uiso 1 1 calc R . .
C10 C 0.3846(3) 0.1076(3) 0.6980(3) 0.090(2) Uani 1 1 d . . .
H24 H 0.3618 0.0829 0.6907 0.108 Uiso 1 1 calc R . .
C5 C 0.0268(3) 0.1330(5) 0.4341(4) 0.107(3) Uani 1 1 d . . .
H12 H 0.0007 0.1238 0.4126 0.129 Uiso 1 1 calc R . .
C13 C 0.4520(3) 0.1794(4) 0.7196(3) 0.096(3) Uani 1 1 d . . .
H27 H 0.4750 0.2038 0.7271 0.115 Uiso 1 1 calc R . .
C18 C 0.3542(3) 0.1137(4) 0.4552(5) 0.115(4) Uani 1 1 d . . .
H32 H 0.3729 0.0867 0.4657 0.138 Uiso 1 1 calc R . .
C34 C -0.0017(3) 0.0963(3) 0.6207(4) 0.095(2) Uani 1 1 d . . .
H6 H -0.0213 0.0957 0.5906 0.114 Uiso 1 1 calc R . .
C24 C 0.2041(4) 0.0512(4) 0.8011(3) 0.106(3) Uani 1 1 d . . .
H21 H 0.2152 0.0793 0.8184 0.127 Uiso 1 1 calc R . .
C21 C 0.2973(4) 0.1886(3) 0.4213(3) 0.110(3) Uani 1 1 d . . .
H35 H 0.2777 0.2143 0.4090 0.132 Uiso 1 1 calc R . .
C6 C 0.0473(3) 0.1000(3) 0.4684(4) 0.092(2) Uani 1 1 d . . .
H13 H 0.0345 0.0682 0.4707 0.110 Uiso 1 1 calc R . .
C33 C -0.0101(4) 0.0627(3) 0.6592(5) 0.113(3) Uani 1 1 d . . .
H5 H -0.0350 0.0393 0.6556 0.136 Uiso 1 1 calc R . .
C11 C 0.4300(4) 0.0949(4) 0.7203(5) 0.125(4) Uani 1 1 d . . .
H25 H 0.4369 0.0623 0.7287 0.150 Uiso 1 1 calc R . .
C4 C 0.0455(4) 0.1801(4) 0.4320(3) 0.105(3) Uani 1 1 d . . .
H11 H 0.0320 0.2027 0.4085 0.126 Uiso 1 1 calc R . .
C12 C 0.4630(4) 0.1301(5) 0.7294(5) 0.122(3) Uani 1 1 d . . .
H26 H 0.4939 0.1216 0.7424 0.147 Uiso 1 1 calc R . .
C19 C 0.3528(5) 0.1252(5) 0.4045(5) 0.132(4) Uani 1 1 d . . .
H33 H 0.3722 0.1078 0.3807 0.159 Uiso 1 1 calc R . .
C25 C 0.1954(5) 0.0106(5) 0.8313(5) 0.144(5) Uani 1 1 d . . .
H20 H 0.1987 0.0108 0.8677 0.173 Uiso 1 1 calc R . .
C32 C 0.0181(4) 0.0637(3) 0.7030(4) 0.108(3) Uani 1 1 d . . .
H4 H 0.0128 0.0409 0.7298 0.130 Uiso 1 1 calc R . .
C38 C 0.2482(5) 0.0183(5) 0.4466(4) 0.135(4) Uani 1 1 d . . .
H38A H 0.2673 -0.0092 0.4343 0.203 Uiso 1 1 calc R . .
H38B H 0.2552 0.0467 0.4253 0.203 Uiso 1 1 calc R . .
H38C H 0.2137 0.0105 0.4441 0.203 Uiso 1 1 calc R . .
C20 C 0.3228(5) 0.1627(5) 0.3866(4) 0.143(5) Uani 1 1 d . . .
H34 H 0.3206 0.1696 0.3507 0.172 Uiso 1 1 calc R . .
C26 C 0.1810(6) -0.0313(6) 0.8031(7) 0.169(6) Uani 1 1 d . . .
H19 H 0.1736 -0.0601 0.8214 0.202 Uiso 1 1 calc R . .
C39 C 0.1774(5) 0.3113(4) 0.4070(4) 0.122(4) Uani 1 1 d . . .
H39 H 0.2056 0.3300 0.4130 0.147 Uiso 1 1 calc R . .
C28 C 0.1852(5) 0.0120(3) 0.7234(4) 0.121(4) Uani 1 1 d . . .
H17 H 0.1815 0.0129 0.6870 0.145 Uiso 1 1 calc R . .
C40 C 0.1128(6) 0.2881(6) 0.3466(6) 0.184(7) Uani 1 1 d . . .
H40A H 0.1011 0.2970 0.3122 0.276 Uiso 1 1 calc R . .
H40B H 0.0871 0.2935 0.3720 0.276 Uiso 1 1 calc R . .
H40C H 0.1221 0.2539 0.3468 0.276 Uiso 1 1 calc R . .
C27 C 0.1775(6) -0.0311(4) 0.7489(6) 0.163(6) Uani 1 1 d . . .
H18 H 0.1701 -0.0598 0.7304 0.196 Uiso 1 1 calc R . .
C41 C 0.1729(8) 0.3502(8) 0.3196(5) 0.226(10) Uani 1 1 d . . .
H41A H 0.1506 0.3484 0.2902 0.339 Uiso 1 1 calc R . .
H41B H 0.2052 0.3401 0.3085 0.339 Uiso 1 1 calc R . .
H41C H 0.1742 0.3835 0.3323 0.339 Uiso 1 1 calc R . .
O13 O 0.20992(14) 0.29044(14) 0.59981(12) 0.0510(8) Uani 1 1 d . . .

loop_
_atom_site_aniso_label
_atom_site_aniso_U_11
_atom_site_aniso_U_22
_atom_site_aniso_U_33
_atom_site_aniso_U_23
_atom_site_aniso_U_13
_atom_site_aniso_U_12
Co1 0.0713(5) 0.0517(4) 0.0400(3) -0.0017(3) -0.0030(3) 0.0028(3)
Mn2 0.0629(8) 0.0525(6) 0.0388(6) 0.0014(4) 0.000 0.000
Mn1 0.0627(7) 0.0527(6) 0.0350(5) 0.0006(4) 0.000 0.000
Co2 0.0803(6) 0.0594(5) 0.0340(4) 0.0006(3) -0.0006(3) 0.0093(4)
O10 0.066(2) 0.067(3) 0.050(2) 0.0024(18) 0.0023(17) -0.0041(19)
O5 0.084(3) 0.061(2) 0.0370(19) -0.0029(14) 0.0078(17) 0.002(2)
O4 0.072(3) 0.058(3) 0.064(2) -0.0002(18) -0.0088(19) -0.001(2)
O2 0.082(3) 0.062(3) 0.056(2) -0.0078(19) -0.012(2) 0.006(2)
O6 0.103(3) 0.071(3) 0.046(2) 0.0036(19) 0.014(2) 0.011(3)
O1 0.077(3) 0.060(3) 0.0373(18) -0.0053(15) -0.0037(16) -0.006(2)
O8 0.097(3) 0.067(3) 0.039(2) -0.0006(16) 0.0003(18) -0.008(2)
O11 0.090(3) 0.065(3) 0.058(2) -0.0151(19) -0.006(2) 0.007(2)
O7 0.092(3) 0.067(3) 0.048(2) 0.0054(17) -0.0100(19) -0.005(2)
O3 0.073(3) 0.058(2) 0.063(2) 0.0045(18) -0.006(2) 0.005(2)
O9 0.080(3) 0.065(3) 0.048(2) 0.0007(17) 0.0033(18) -0.009(2)
C16 0.070(4) 0.065(4) 0.065(4) -0.009(3) 0.022(3) -0.002(3)
O12 0.127(4) 0.089(3) 0.044(2) 0.001(2) -0.011(2) 0.010(3)
N1 0.095(5) 0.081(4) 0.081(4) -0.031(3) 0.015(3) -0.002(3)
C9 0.069(4) 0.076(4) 0.047(3) 0.002(3) -0.004(2) 0.012(3)
C1 0.072(4) 0.065(4) 0.032(2) -0.007(2) 0.000(2) 0.004(3)
C3 0.086(5) 0.083(5) 0.067(4) -0.006(3) -0.011(3) 0.008(4)
C15 0.072(4) 0.055(3) 0.042(3) -0.003(2) 0.004(2) 0.000(3)
C8 0.064(4) 0.068(4) 0.044(3) -0.001(2) 0.001(2) 0.002(3)
C2 0.064(4) 0.072(4) 0.044(3) -0.015(2) -0.002(2) 0.012(3)
C35 0.068(4) 0.067(4) 0.093(5) -0.009(3) -0.012(4) -0.002(3)
C30 0.060(4) 0.052(3) 0.075(4) -0.010(3) 0.007(3) -0.002(3)
C14 0.070(4) 0.108(6) 0.067(4) -0.001(4) -0.005(3) -0.003(4)
N2 0.113(6) 0.157(7) 0.057(4) 0.033(4) -0.005(3) 0.000(5)
C17 0.077(5) 0.074(5) 0.090(5) -0.007(4) 0.026(4) -0.004(4)
C29 0.079(4) 0.057(3) 0.041(3) -0.009(2) 0.010(3) 0.001(3)
C23 0.081(5) 0.064(4) 0.067(4) 0.012(3) -0.002(3) -0.002(3)
C31 0.091(5) 0.062(4) 0.092(5) 0.003(4) -0.009(4) -0.010(4)
C7 0.070(4) 0.076(5) 0.081(4) -0.024(3) -0.003(3) 0.003(3)
C22 0.079(4) 0.050(3) 0.062(4) 0.012(3) -0.005(3) -0.001(3)
C37 0.101(7) 0.122(8) 0.154(9) -0.034(7) -0.005(6) 0.041(6)
C36 0.084(5) 0.082(5) 0.065(4) -0.014(3) 0.010(3) -0.001(4)
C10 0.077(5) 0.083(5) 0.111(6) 0.006(4) -0.015(4) 0.012(4)
C5 0.081(6) 0.142(9) 0.098(6) -0.054(6) -0.019(5) 0.005(6)
C13 0.067(5) 0.133(8) 0.089(5) 0.006(5) -0.013(4) -0.005(5)
C18 0.085(6) 0.083(6) 0.176(11) -0.017(6) 0.051(6) 0.015(4)
C34 0.070(5) 0.095(6) 0.121(6) -0.010(5) -0.022(5) 0.000(4)
C24 0.131(8) 0.105(6) 0.081(5) 0.041(5) -0.015(5) -0.026(6)
C21 0.162(9) 0.112(6) 0.054(4) 0.004(4) 0.033(5) 0.044(6)
C6 0.085(5) 0.089(5) 0.101(6) -0.036(5) -0.008(4) -0.005(4)
C33 0.093(6) 0.071(5) 0.176(10) 0.010(6) -0.020(6) -0.028(5)
C11 0.109(8) 0.083(6) 0.182(11) 0.010(6) -0.054(7) 0.022(6)
C4 0.100(6) 0.132(8) 0.083(5) -0.010(5) -0.040(5) 0.022(6)
C12 0.079(6) 0.150(10) 0.138(8) 0.006(7) -0.027(6) 0.026(6)
C19 0.148(10) 0.141(10) 0.107(8) -0.027(7) 0.074(7) 0.004(8)
C25 0.176(12) 0.136(10) 0.120(8) 0.081(8) -0.025(8) -0.041(9)
C32 0.130(8) 0.071(5) 0.123(7) 0.008(5) 0.005(6) -0.035(5)
C38 0.147(9) 0.173(10) 0.087(7) -0.061(7) -0.003(6) -0.009(8)
C20 0.206(13) 0.161(10) 0.063(6) -0.013(5) 0.045(6) 0.057(10)
C26 0.195(14) 0.134(11) 0.177(14) 0.101(11) 0.001(11) -0.014(11)
C39 0.151(9) 0.150(9) 0.066(6) 0.019(5) -0.020(5) -0.055(8)
C28 0.185(11) 0.064(5) 0.114(7) 0.011(5) -0.013(7) -0.030(6)
C40 0.182(14) 0.224(16) 0.146(11) 0.040(11) -0.077(11) -0.038(13)
C27 0.260(17) 0.077(7) 0.153(11) 0.039(7) -0.029(10) -0.049(9)
C41 0.29(2) 0.30(2) 0.079(8) 0.084(11) -0.029(10) -0.113(19)
O13 0.067(2) 0.0525(19) 0.0330(17) 0.0005(14) 0.0052(14) 0.0009(18)

loop_
_atom_type_symbol
_atom_type_description
_atom_type_scat_dispersion_real
_atom_type_scat_dispersion_imag
_atom_type_scat_source
C C 0.0033 0.0016 'International Tables Vol C Tables 4.2.6.8 and 6.1.1.4'
H H 0.0000 0.0000 'International Tables Vol C Tables 4.2.6.8 and 6.1.1.4'
N N 0.0061 0.0033 'International Tables Vol C Tables 4.2.6.8 and 6.1.1.4'
O O 0.0106 0.0060 'International Tables Vol C Tables 4.2.6.8 and 6.1.1.4'
Mn Mn 0.3368 0.7283 'International Tables Vol C Tables 4.2.6.8 and 6.1.1.4'
Co Co 0.3494 0.9721 'International Tables Vol C Tables 4.2.6.8 and 6.1.1.4'

loop_
_geom_angle_atom_site_label_1
_geom_angle_atom_site_label_2
_geom_angle_atom_site_label_3
_geom_angle
_geom_angle_site_symmetry_1
_geom_angle_site_symmetry_3
_geom_angle_publ_flag
O8 Co1 O2 98.48(18) . . ?
O8 Co1 O3 88.84(18) . . ?
O2 Co1 O3 165.37(17) . . ?
O8 Co1 O11 90.14(18) . . ?
O2 Co1 O11 85.01(17) . . ?
O3 Co1 O11 82.31(17) . . ?
O8 Co1 O13 93.97(15) . 3_556 ?
O2 Co1 O13 96.93(16) . 3_556 ?
O3 Co1 O13 95.16(15) . 3_556 ?
O11 Co1 O13 175.14(17) . 3_556 ?
O8 Co1 O5 170.20(16) . . ?
O2 Co1 O5 89.28(17) . . ?
O3 Co1 O5 84.95(16) . . ?
O11 Co1 O5 96.52(17) . . ?
O13 Co1 O5 79.08(14) 3_556 . ?
O8 Co1 Mn2 125.22(12) . . ?
O2 Co1 Mn2 108.40(12) . . ?
O3 Co1 Mn2 76.86(12) . . ?
O11 Co1 Mn2 137.79(14) . . ?
O13 Co1 Mn2 37.35(10) 3_556 . ?
O5 Co1 Mn2 45.82(9) . . ?
O13 Mn2 O13 83.9(2) 3_556 . ?
O13 Mn2 O4 95.97(16) 3_556 . ?
O13 Mn2 O4 171.60(16) . . ?
O13 Mn2 O4 171.60(16) 3_556 3_556 ?
O13 Mn2 O4 95.97(16) . 3_556 ?
O4 Mn2 O4 85.4(3) . 3_556 ?
O13 Mn2 O5 98.33(15) 3_556 3_556 ?
O13 Mn2 O5 84.46(15) . 3_556 ?
O4 Mn2 O5 87.26(16) . 3_556 ?
O4 Mn2 O5 90.00(17) 3_556 3_556 ?
O13 Mn2 O5 84.46(15) 3_556 . ?
O13 Mn2 O5 98.33(15) . . ?
O4 Mn2 O5 90.00(17) . . ?
O4 Mn2 O5 87.26(16) 3_556 . ?
O5 Mn2 O5 176.3(2) 3_556 . ?
O13 Mn2 Mn1 41.94(11) 3_556 . ?
O13 Mn2 Mn1 41.94(11) . . ?
O4 Mn2 Mn1 137.29(13) . . ?
O4 Mn2 Mn1 137.29(13) 3_556 . ?
O5 Mn2 Mn1 91.86(12) 3_556 . ?
O5 Mn2 Mn1 91.86(12) . . ?
O13 Mn2 Co1 106.37(12) 3_556 3_556 ?
O13 Mn2 Co1 42.52(11) . 3_556 ?
O4 Mn2 Co1 130.27(13) . 3_556 ?
O4 Mn2 Co1 78.65(13) 3_556 3_556 ?
O5 Mn2 Co1 46.50(10) 3_556 3_556 ?
O5 Mn2 Co1 135.10(10) . 3_556 ?
Mn1 Mn2 Co1 72.19(3) . 3_556 ?
O13 Mn2 Co1 42.52(11) 3_556 . ?
O13 Mn2 Co1 106.37(12) . . ?
O4 Mn2 Co1 78.65(13) . . ?
O4 Mn2 Co1 130.27(13) 3_556 . ?
O5 Mn2 Co1 135.10(10) 3_556 . ?
O5 Mn2 Co1 46.50(10) . . ?
Mn1 Mn2 Co1 72.19(3) . . ?
Co1 Mn2 Co1 144.38(5) 3_556 . ?
O13 Mn1 O13 84.4(2) . 3_556 ?
O13 Mn1 O10 94.69(16) . 3_556 ?
O13 Mn1 O10 169.35(15) 3_556 3_556 ?
O13 Mn1 O10 169.35(15) . . ?
O13 Mn1 O10 94.69(16) 3_556 . ?
O10 Mn1 O10 88.2(2) 3_556 . ?
O13 Mn1 O1 99.20(15) . 3_556 ?
O13 Mn1 O1 85.44(14) 3_556 3_556 ?
O10 Mn1 O1 84.24(15) 3_556 3_556 ?
O10 Mn1 O1 91.29(16) . 3_556 ?
O13 Mn1 O1 85.44(14) . . ?
O13 Mn1 O1 99.20(15) 3_556 . ?
O10 Mn1 O1 91.29(16) 3_556 . ?
O10 Mn1 O1 84.24(15) . . ?
O1 Mn1 O1 173.8(2) 3_556 . ?
O13 Mn1 Mn2 42.18(11) . . ?
O13 Mn1 Mn2 42.18(11) 3_556 . ?
O10 Mn1 Mn2 135.92(12) 3_556 . ?
O10 Mn1 Mn2 135.92(12) . . ?
O1 Mn1 Mn2 93.11(11) 3_556 . ?
O1 Mn1 Mn2 93.11(11) . . ?
O13 Mn1 Co2 42.58(10) . . ?
O13 Mn1 Co2 106.34(11) 3_556 . ?
O10 Mn1 Co2 79.53(12) 3_556 . ?
O10 Mn1 Co2 128.52(11) . . ?
O1 Mn1 Co2 135.85(10) 3_556 . ?
O1 Mn1 Co2 46.83(10) . . ?
Mn2 Mn1 Co2 72.12(3) . . ?
O13 Mn1 Co2 106.34(11) . 3_556 ?
O13 Mn1 Co2 42.58(10) 3_556 3_556 ?
O10 Mn1 Co2 128.52(11) 3_556 3_556 ?
O10 Mn1 Co2 79.53(12) . 3_556 ?
O1 Mn1 Co2 46.83(10) 3_556 3_556 ?
O1 Mn1 Co2 135.85(10) . 3_556 ?
Mn2 Mn1 Co2 72.12(3) . 3_556 ?
Co2 Mn1 Co2 144.24(5) . 3_556 ?
O6 Co2 O9 168.40(19) . 3_556 ?
O6 Co2 O7 100.10(18) . 3_556 ?
O9 Co2 O7 85.24(18) 3_556 3_556 ?
O6 Co2 O13 97.56(17) . . ?
O9 Co2 O13 92.13(15) 3_556 . ?
O7 Co2 O13 95.36(15) 3_556 . ?
O6 Co2 O12 85.9(2) . . ?
O9 Co2 O12 83.70(19) 3_556 . ?
O7 Co2 O12 91.47(19) 3_556 . ?
O13 Co2 O12 171.7(2) . . ?
O6 Co2 O1 88.88(17) . . ?
O9 Co2 O1 86.37(17) 3_556 . ?
O7 Co2 O1 170.71(16) 3_556 . ?
O13 Co2 O1 80.98(13) . . ?
O12 Co2 O1 91.55(18) . . ?
O6 Co2 Mn1 108.05(13) . . ?
O9 Co2 Mn1 76.13(11) 3_556 . ?
O7 Co2 Mn1 126.43(11) 3_556 . ?
O13 Co2 Mn1 37.45(10) . . ?
O12 Co2 Mn1 134.25(17) . . ?
O1 Co2 Mn1 47.14(9) . . ?
C29 O10 Mn1 130.0(4) . . ?
C15 O5 Mn2 122.1(4) . . ?
C15 O5 Co1 144.5(4) . . ?
Mn2 O5 Co1 87.69(13) . . ?
C8 O4 Mn2 131.0(4) . . ?
C1 O2 Co1 131.4(4) . . ?
C15 O6 Co2 131.6(4) . . ?
C1 O1 Co2 151.0(4) . . ?
C1 O1 Mn1 116.7(3) . . ?
Co2 O1 Mn1 86.04(13) . . ?
C22 O8 Co1 128.3(4) . . ?
C36 O11 Co1 127.7(5) . . ?
C22 O7 Co2 122.3(4) . 3_556 ?
C8 O3 Co1 126.7(4) . . ?
C29 O9 Co2 127.8(4) . 3_556 ?
C17 C16 C21 118.7(6) . . ?
C17 C16 C15 121.6(6) . . ?
C21 C16 C15 119.6(7) . . ?
C39 O12 Co2 125.2(6) . . ?
C36 N1 C38 119.8(8) . . ?
C36 N1 C37 119.2(7) . . ?
C38 N1 C37 120.6(8) . . ?
C10 C9 C14 119.2(7) . . ?
C10 C9 C8 120.9(7) . . ?
C14 C9 C8 119.9(6) . . ?
O2 C1 O1 126.0(5) . . ?
O2 C1 C2 115.7(5) . . ?
O1 C1 C2 118.2(5) . . ?
C2 C3 C4 119.4(8) . . ?
O6 C15 O5 123.3(5) . . ?
O6 C15 C16 118.4(5) . . ?
O5 C15 C16 118.3(5) . . ?
O3 C8 O4 126.1(6) . . ?
O3 C8 C9 118.6(6) . . ?
O4 C8 C9 115.3(6) . . ?
C7 C2 C3 118.6(6) . . ?
C7 C2 C1 122.0(6) . . ?
C3 C2 C1 119.4(6) . . ?
C34 C35 C30 118.7(8) . . ?
C31 C30 C35 118.6(6) . . ?
C31 C30 C29 122.1(6) . . ?
C35 C30 C29 119.3(6) . . ?
C13 C14 C9 119.8(8) . . ?
C39 N2 C41 126.9(11) . . ?
C39 N2 C40 117.8(9) . . ?
C41 N2 C40 115.0(10) . . ?
C16 C17 C18 115.8(8) . . ?
O9 C29 O10 124.6(6) . . ?
O9 C29 C30 118.4(5) . . ?
O10 C29 C30 116.9(5) . . ?
C24 C23 C28 116.7(8) . . ?
C24 C23 C22 123.1(7) . . ?
C28 C23 C22 120.2(7) . . ?
C30 C31 C32 121.8(8) . . ?
C2 C7 C6 121.6(8) . . ?
O8 C22 O7 127.3(5) . . ?
O8 C22 C23 116.4(6) . . ?
O7 C22 C23 116.2(5) . . ?
O11 C36 N1 122.7(8) . . ?
C9 C10 C11 121.3(9) . . ?
C6 C5 C4 119.0(8) . . ?
C14 C13 C12 119.4(9) . . ?
C19 C18 C17 122.6(10) . . ?
C33 C34 C35 122.2(8) . . ?
C23 C24 C25 126.1(11) . . ?
C20 C21 C16 123.4(10) . . ?
C5 C6 C7 120.6(9) . . ?
C32 C33 C34 119.0(8) . . ?
C12 C11 C10 119.2(9) . . ?
C5 C4 C3 120.7(8) . . ?
C11 C12 C13 120.9(9) . . ?
C18 C19 C20 120.7(9) . . ?
C24 C25 C26 114.6(11) . . ?
C33 C32 C31 119.7(9) . . ?
C21 C20 C19 118.7(10) . . ?
C27 C26 C25 121.8(10) . . ?
O12 C39 N2 130.3(10) . . ?
C27 C28 C23 122.6(11) . . ?
C28 C27 C26 117.9(13) . . ?
Mn1 O13 Mn2 95.88(16) . . ?
Mn1 O13 Co2 99.96(16) . . ?
Mn2 O13 Co2 119.78(17) . . ?
Mn1 O13 Co1 120.49(16) . 3_556 ?
Mn2 O13 Co1 100.13(16) . 3_556 ?
Co2 O13 Co1 119.34(16) . 3_556 ?

loop_
_geom_bond_atom_site_label_1
_geom_bond_atom_site_label_2
_geom_bond_distance
_geom_bond_site_symmetry_2
_geom_bond_publ_flag
Co1 O8 2.036(4) . ?
Co1 O2 2.089(4) . ?
Co1 O3 2.106(4) . ?
Co1 O11 2.110(4) . ?
Co1 O13 2.115(4) 3_556 ?
Co1 O5 2.236(4) . ?
Co1 Mn2 3.0804(8) . ?
Mn2 O13 1.898(4) 3_556 ?
Mn2 O13 1.898(4) . ?
Mn2 O4 1.946(4) . ?
Mn2 O4 1.946(4) 3_556 ?
Mn2 O5 2.211(4) 3_556 ?
Mn2 O5 2.211(4) . ?
Mn2 Mn1 2.8121(17) . ?
Mn2 Co1 3.0804(8) 3_556 ?
Mn1 O13 1.889(4) . ?
Mn1 O13 1.889(4) 3_556 ?
Mn1 O10 1.939(4) 3_556 ?
Mn1 O10 1.939(4) . ?
Mn1 O1 2.248(3) 3_556 ?
Mn1 O1 2.248(3) . ?
Mn1 Co2 3.0598(8) . ?
Mn1 Co2 3.0598(8) 3_556 ?
Co2 O6 2.046(5) . ?
Co2 O9 2.071(4) 3_556 ?
Co2 O7 2.072(4) 3_556 ?
Co2 O13 2.102(3) . ?
Co2 O12 2.119(4) . ?
Co2 O1 2.237(4) . ?
O10 C29 1.262(7) . ?
O5 C15 1.263(7) . ?
O4 C8 1.274(8) . ?
O2 C1 1.250(7) . ?
O6 C15 1.250(7) . ?
O1 C1 1.271(7) . ?
O8 C22 1.242(7) . ?
O11 C36 1.225(8) . ?
O7 C22 1.271(7) . ?
O7 Co2 2.072(4) 3_556 ?
O3 C8 1.228(7) . ?
O9 C29 1.242(7) . ?
O9 Co2 2.071(4) 3_556 ?
C16 C17 1.388(11) . ?
C16 C21 1.410(10) . ?
C16 C15 1.465(8) . ?
O12 C39 1.135(10) . ?
N1 C36 1.345(9) . ?
N1 C38 1.443(11) . ?
N1 C37 1.461(12) . ?
C9 C10 1.346(10) . ?
C9 C14 1.382(10) . ?
C9 C8 1.513(9) . ?
C1 C2 1.516(8) . ?
C3 C2 1.394(9) . ?
C3 C4 1.394(11) . ?
C2 C7 1.358(10) . ?
C35 C34 1.380(10) . ?
C35 C30 1.403(10) . ?
C30 C31 1.331(10) . ?
C30 C29 1.489(9) . ?
C14 C13 1.371(11) . ?
N2 C39 1.334(11) . ?
N2 C41 1.414(14) . ?
N2 C40 1.479(15) . ?
C17 C18 1.437(11) . ?
C23 C24 1.333(11) . ?
C23 C28 1.365(11) . ?
C23 C22 1.517(8) . ?
C31 C32 1.408(11) . ?
C7 C6 1.370(11) . ?
C10 C11 1.396(12) . ?
C5 C6 1.366(14) . ?
C5 C4 1.372(14) . ?
C13 C12 1.392(15) . ?
C18 C19 1.326(16) . ?
C34 C33 1.356(14) . ?
C24 C25 1.360(12) . ?
C21 C20 1.321(13) . ?
C33 C32 1.348(14) . ?
C11 C12 1.328(15) . ?
C19 C20 1.378(17) . ?
C25 C26 1.40(2) . ?
C26 C27 1.38(2) . ?
C28 C27 1.353(13) . ?
O13 Co1 2.115(4) 3_556 ?
